data_4502962
loop_
_publ_author_name
'Kounavi, Konstantina A.'
'Manos, Manolis J.'
'Moushi, Eleni E.'
'Kitos, Alexandros A.'
'Papatriantafyllopoulou, Constantina'
'Tasiopoulos, Anastasios J.'
'Nastopoulos, Vassilios'

_publ_section_title
;
 A Systematic Evaluation of the Interplay of Weak and Strong
 Supramolecular Interactions in a Series of Co(II) and Zn(II) Complexes
 Tuned by Ligand Modification
;
_journal_issue 1
_journal_name_full 'Crystal Growth &amp; Design'
_journal_page_first 429
_journal_paper_doi 10.1021/cg201271p
_journal_volume 12
_journal_year 2012
_chemical_formula_moiety 'C32 H28 Br2 Co N4'
_chemical_formula_sum 'C32 H28 Br2 Co N4'
_chemical_formula_weight 687.33
_space_group_IT_number 110
_symmetry_cell_setting tetragonal
_symmetry_space_group_name_Hall 'I 4bw -2c'
_symmetry_space_group_name_H-M 'I 41 c d'
_atom_sites_solution_hydrogens geom
_atom_sites_solution_primary direct
_atom_sites_solution_secondary difmap
_audit_creation_method SHELXL-97
_cell_angle_alpha 90.00
_cell_angle_beta 90.00
_cell_angle_gamma 90.00
_cell_formula_units_Z 16
_cell_length_a 28.6528(13)
_cell_length_b 28.6528(13)
_cell_length_c 14.0756(7)
_cell_measurement_reflns_used 10397
_cell_measurement_temperature 100(2)
_cell_measurement_theta_max 30.4992
_cell_measurement_theta_min 3.1717
_cell_volume 11555.8(9)
_computing_cell_refinement 'CrysAlis RED (Oxford Diffraction, 2006)'
_computing_data_collection 'CrysAlis CCD (Oxford Diffraction, 2006)'
_computing_data_reduction 'CrysAlis RED (Oxford Diffraction, 2006)'
_computing_molecular_graphics
;ORTEP-3 for Windows (Farrugia, 1997); PLATON (Spek, 1990);
MERCURY (Bruno et al. 2002)
;
_computing_publication_material 'WINGX (Farrugia, 1999)'
_computing_structure_refinement 'SHELXL-97 (Sheldrick, 1997)'
_computing_structure_solution 'SIR92 (Altomare et al., 1994)'
_diffrn_ambient_temperature 100(2)
_diffrn_detector_area_resol_mean 16.0288
_diffrn_measured_fraction_theta_full 0.998
_diffrn_measured_fraction_theta_max 0.998
_diffrn_measurement_device_type 'Oxford Diffraction Xcalibur-3 with Sapphire CCD'
_diffrn_measurement_method '\w scans'
_diffrn_radiation_monochromator graphite
_diffrn_radiation_source 'Enhance (Mo) X-ray source'
_diffrn_radiation_type MoK\a
_diffrn_radiation_wavelength 0.71073
_diffrn_reflns_av_R_equivalents 0.0622
_diffrn_reflns_av_sigmaI/netI 0.0936
_diffrn_reflns_limit_h_max 32
_diffrn_reflns_limit_h_min -37
_diffrn_reflns_limit_k_max 37
_diffrn_reflns_limit_k_min -35
_diffrn_reflns_limit_l_max 18
_diffrn_reflns_limit_l_min -18
_diffrn_reflns_number 35947
_diffrn_reflns_theta_full 28.00
_diffrn_reflns_theta_max 28.00
_diffrn_reflns_theta_min 3.18
_exptl_absorpt_coefficient_mu 3.389
_exptl_absorpt_correction_T_max 0.7376
_exptl_absorpt_correction_T_min 0.5540
_exptl_absorpt_correction_type multi-scan
_exptl_absorpt_process_details 'Empirical absorption correction (CrysAlis RED, Oxford Diffraction)'
_exptl_crystal_colour blue
_exptl_crystal_density_diffrn 1.580
_exptl_crystal_density_method 'not measured'
_exptl_crystal_description prism
_exptl_crystal_F_000 5520
_exptl_crystal_size_max 0.24
_exptl_crystal_size_mid 0.14
_exptl_crystal_size_min 0.11
_refine_diff_density_max 0.531
_refine_diff_density_min -0.399
_refine_diff_density_rms 0.075
_refine_ls_abs_structure_details 'Flack H D (1983), Acta Cryst. A39, 876-881, 3329 Friedel pairs'
_refine_ls_abs_structure_Flack -0.007(6)
_refine_ls_extinction_method none
_refine_ls_goodness_of_fit_ref 0.882
_refine_ls_hydrogen_treatment constr
_refine_ls_matrix_type full
_refine_ls_number_parameters 354
_refine_ls_number_reflns 6960
_refine_ls_number_restraints 1
_refine_ls_restrained_S_all 0.882
_refine_ls_R_factor_all 0.0530
_refine_ls_R_factor_gt 0.0302
_refine_ls_shift/su_max 0.001
_refine_ls_shift/su_mean 0.000
_refine_ls_structure_factor_coef Fsqd
_refine_ls_weighting_details 'calc w=1/[\s^2^(Fo^2^)+(0.0131P)^2^] where P=(Fo^2^+2Fc^2^)/3'
_refine_ls_weighting_scheme calc
_refine_ls_wR_factor_gt 0.0418
_refine_ls_wR_factor_ref 0.0435
_reflns_number_gt 4898
_reflns_number_total 6960
_reflns_threshold_expression >2\s(I)
_cod_data_source_file cg201271p_si_002.cif
_cod_data_source_block 2-CoBr2L2
_cod_depositor_comments
;
The following automatic conversions were performed:

'_symmetry_cell_setting' value 'Tetragonal' changed to 'tetragonal'
according to /home/saulius/struct/CIF-dictionaries/cif_core.dic
dictionary named 'cif_core.dic' version 2.4.1 from 2010-06-29.

Automatic conversion script
Id: cif_fix_values 1715 2011-07-08 13:25:40Z adriana 
;
_cod_original_cell_volume 11555.8(11)
_cod_database_code 4502962

loop_
_symmetry_equiv_pos_as_xyz
'x, y, z'
'-x, -y, z'
'-y, x+1/2, z+1/4'
'y, -x+1/2, z+1/4'
'-x, y, z+1/2'
'x, -y, z+1/2'
'y+1/2, x, z+1/4'
'-y+1/2, -x, z+1/4'
'x+1/2, y+1/2, z+1/2'
'-x+1/2, -y+1/2, z+1/2'
'-y+1/2, x+1, z+3/4'
'y+1/2, -x+1, z+3/4'
'-x+1/2, y+1/2, z+1'
'x+1/2, -y+1/2, z+1'
'y+1, x+1/2, z+3/4'
'-y+1, -x+1/2, z+3/4'

loop_
_atom_site_label
_atom_site_type_symbol
_atom_site_fract_x
_atom_site_fract_y
_atom_site_fract_z
_atom_site_U_iso_or_equiv
_atom_site_adp_type
_atom_site_occupancy
_atom_site_symmetry_multiplicity
_atom_site_calc_flag
_atom_site_refinement_flags
Co Co 0.669769(14) 0.475021(13) 0.79676(3) 0.01528(10) Uani 1 1 d .
Br1 Br 0.658783(11) 0.546176(11) 0.70879(2) 0.02060(8) Uani 1 1 d .
Br2 Br 0.730537(12) 0.488506(11) 0.90888(3) 0.02751(9) Uani 1 1 d .
N1A N 0.57724(8) 0.40244(8) 0.96513(19) 0.0156(6) Uani 1 1 d .
C2A C 0.61251(10) 0.43238(10) 0.9496(2) 0.0169(7) Uani 1 1 d .
H2A H 0.6340 0.4415 0.9955 0.020 Uiso 1 1 calc R
N3A N 0.61282(8) 0.44728(8) 0.86069(18) 0.0150(6) Uani 1 1 d .
C4A C 0.57582(10) 0.42494(10) 0.8166(2) 0.0138(7) Uani 1 1 d .
C5A C 0.55338(10) 0.39718(10) 0.8803(2) 0.0150(8) Uani 1 1 d .
C6A C 0.56649(11) 0.38238(11) 1.0578(2) 0.0231(8) Uani 1 1 d .
H6A1 H 0.5740 0.3497 1.0575 0.035 Uiso 1 1 calc R
H6A2 H 0.5339 0.3863 1.0710 0.035 Uiso 1 1 calc R
H6A3 H 0.5845 0.3979 1.1058 0.035 Uiso 1 1 calc R
C7A C 0.56710(9) 0.43175(11) 0.7141(2) 0.0147(7) Uani 1 1 d .
C8A C 0.56095(9) 0.47647(11) 0.6782(2) 0.0175(8) Uani 1 1 d .
H8A H 0.5606 0.5019 0.7193 0.021 Uiso 1 1 calc R
C9A C 0.55539(10) 0.48325(12) 0.5816(2) 0.0227(8) Uani 1 1 d .
H9A H 0.5510 0.5133 0.5580 0.027 Uiso 1 1 calc R
C10A C 0.55626(10) 0.44610(11) 0.5202(2) 0.0235(9) Uani 1 1 d .
H10A H 0.5537 0.4510 0.4551 0.028 Uiso 1 1 calc R
C11A C 0.56092(10) 0.40146(12) 0.5556(2) 0.0190(8) Uani 1 1 d .
H11A H 0.5607 0.3761 0.5142 0.023 Uiso 1 1 calc R
C12A C 0.56584(9) 0.39425(11) 0.6513(2) 0.0168(8) Uani 1 1 d .
H12A H 0.5684 0.3640 0.6745 0.020 Uiso 1 1 calc R
C13A C 0.51163(11) 0.36727(11) 0.8678(2) 0.0156(7) Uani 1 1 d .
C14A C 0.47392(11) 0.38423(11) 0.8165(2) 0.0183(8) Uani 1 1 d .
H14A H 0.4751 0.4142 0.7913 0.022 Uiso 1 1 calc R
C15A C 0.43450(11) 0.35706(11) 0.8024(2) 0.0231(8) Uani 1 1 d .
H15A H 0.4091 0.3690 0.7692 0.028 Uiso 1 1 calc R
C16A C 0.43330(12) 0.31258(12) 0.8377(2) 0.0251(9) Uani 1 1 d .
H16A H 0.4071 0.2941 0.8274 0.030 Uiso 1 1 calc R
C17A C 0.47032(11) 0.29484(11) 0.8881(2) 0.0230(8) Uani 1 1 d .
H17A H 0.4691 0.2646 0.9120 0.028 Uiso 1 1 calc R
C18A C 0.50916(11) 0.32209(10) 0.9031(2) 0.0210(8) Uani 1 1 d .
H18A H 0.5341 0.3101 0.9375 0.025 Uiso 1 1 calc R
N1B N 0.68299(8) 0.39135(8) 0.56121(18) 0.0150(6) Uani 1 1 d .
C2B C 0.68529(10) 0.43093(11) 0.6107(2) 0.0151(7) Uani 1 1 d .
H2B H 0.6882 0.4604 0.5838 0.018 Uiso 1 1 calc R
N3B N 0.68298(8) 0.42283(8) 0.70307(19) 0.0143(6) Uani 1 1 d .
C4B C 0.67868(9) 0.37439(10) 0.7119(2) 0.0137(7) Uani 1 1 d .
C5B C 0.67893(10) 0.35486(10) 0.6241(2) 0.0133(7) Uani 1 1 d .
C6B C 0.68661(11) 0.38808(10) 0.4581(2) 0.0258(8) Uani 1 1 d .
H6B1 H 0.6570 0.3789 0.4322 0.039 Uiso 1 1 calc R
H6B2 H 0.7098 0.3653 0.4417 0.039 Uiso 1 1 calc R
H6B3 H 0.6954 0.4179 0.4326 0.039 Uiso 1 1 calc R
C7B C 0.67457(10) 0.35187(10) 0.8051(2) 0.0148(7) Uani 1 1 d .
C8B C 0.70268(11) 0.36601(10) 0.8814(2) 0.0193(8) Uani 1 1 d .
H8B H 0.7254 0.3887 0.8720 0.023 Uiso 1 1 calc R
C9B C 0.69704(11) 0.34679(11) 0.9698(2) 0.0237(8) Uani 1 1 d .
H9B H 0.7155 0.3571 1.0200 0.028 Uiso 1 1 calc R
C10B C 0.66446(11) 0.31237(11) 0.9852(2) 0.0234(9) Uani 1 1 d .
H10B H 0.6612 0.2991 1.0451 0.028 Uiso 1 1 calc R
C11B C 0.63675(11) 0.29780(10) 0.9108(3) 0.0203(8) Uani 1 1 d .
H11B H 0.6144 0.2748 0.9211 0.024 Uiso 1 1 calc R
C12B C 0.64167(11) 0.31684(10) 0.8217(2) 0.0184(8) Uani 1 1 d .
H12B H 0.6230 0.3063 0.7721 0.022 Uiso 1 1 calc R
C13B C 0.67819(10) 0.30582(10) 0.5911(2) 0.0143(7) Uani 1 1 d .
C14B C 0.71384(10) 0.27506(11) 0.6130(2) 0.0164(8) Uani 1 1 d .
H14B H 0.7380 0.2847 0.6525 0.020 Uiso 1 1 calc R
C15B C 0.71407(11) 0.23040(11) 0.5773(2) 0.0186(8) Uani 1 1 d .
H15B H 0.7386 0.2104 0.5918 0.022 Uiso 1 1 calc R
C16B C 0.67850(11) 0.21517(11) 0.5206(2) 0.0209(8) Uani 1 1 d .
H16B H 0.6789 0.1850 0.4964 0.025 Uiso 1 1 calc R
C17B C 0.64190(11) 0.24482(11) 0.4994(2) 0.0207(8) Uani 1 1 d .
H17B H 0.6175 0.2345 0.4613 0.025 Uiso 1 1 calc R
C18B C 0.64163(11) 0.28963(10) 0.5349(2) 0.0191(8) Uani 1 1 d .
H18B H 0.6167 0.3093 0.5211 0.023 Uiso 1 1 calc R

loop_
_atom_site_aniso_label
_atom_site_aniso_U_11
_atom_site_aniso_U_22
_atom_site_aniso_U_33
_atom_site_aniso_U_23
_atom_site_aniso_U_13
_atom_site_aniso_U_12
Co 0.0174(2) 0.0142(2) 0.0142(2) -0.0013(2) 0.0000(2) -0.00075(19)
Br1 0.02153(19) 0.01608(17) 0.02418(18) 0.00234(17) -0.00280(17) -0.00161(14)
Br2 0.0299(2) 0.02351(19) 0.02911(18) -0.00489(19) -0.01287(18) 0.00110(16)
N1A 0.0172(15) 0.0162(15) 0.0133(15) 0.0017(13) 0.0022(13) 0.0034(11)
C2A 0.0177(18) 0.0140(18) 0.0190(19) -0.0035(16) -0.0010(17) 0.0029(14)
N3A 0.0175(15) 0.0158(15) 0.0116(15) -0.0009(13) -0.0003(13) 0.0019(12)
C4A 0.0134(18) 0.0125(17) 0.015(2) -0.0012(15) -0.0001(15) 0.0024(13)
C5A 0.0135(18) 0.0180(18) 0.0135(18) -0.0002(14) 0.0006(15) 0.0061(15)
C6A 0.027(2) 0.029(2) 0.013(2) 0.0009(17) -0.0013(17) 0.0006(16)
C7A 0.0063(16) 0.0244(19) 0.0133(18) -0.0007(17) -0.0011(16) -0.0029(13)
C8A 0.0157(17) 0.0182(19) 0.019(2) -0.0011(15) 0.0008(15) -0.0034(14)
C9A 0.021(2) 0.025(2) 0.022(2) 0.0077(17) -0.0056(17) -0.0034(15)
C10A 0.023(2) 0.031(2) 0.017(2) 0.0025(17) -0.0034(16) -0.0060(16)
C11A 0.0170(18) 0.027(2) 0.0126(19) -0.0021(17) -0.0030(16) 0.0015(15)
C12A 0.0131(17) 0.0184(19) 0.019(2) 0.0027(17) 0.0010(16) 0.0013(13)
C13A 0.0155(19) 0.0180(19) 0.0133(17) -0.0052(15) 0.0045(15) 0.0023(14)
C14A 0.023(2) 0.0171(18) 0.0142(19) 0.0002(15) 0.0070(16) -0.0013(15)
C15A 0.022(2) 0.032(2) 0.0153(19) -0.0017(18) -0.0032(17) -0.0028(16)
C16A 0.027(2) 0.028(2) 0.021(2) -0.0065(18) 0.0052(17) -0.0088(17)
C17A 0.027(2) 0.0145(18) 0.028(2) -0.0038(17) 0.0066(18) -0.0020(15)
C18A 0.025(2) 0.0215(19) 0.0169(18) -0.0026(17) 0.0047(17) 0.0042(15)
N1B 0.0196(15) 0.0136(15) 0.0120(16) -0.0012(13) 0.0004(13) 0.0006(11)
C2B 0.0190(19) 0.0159(18) 0.0105(19) -0.0023(15) 0.0022(16) -0.0039(14)
N3B 0.0148(15) 0.0158(15) 0.0122(15) 0.0034(13) -0.0017(13) 0.0008(11)
C4B 0.0099(17) 0.0112(17) 0.0199(19) 0.0012(16) 0.0026(16) 0.0020(12)
C5B 0.0119(17) 0.0114(18) 0.0166(18) 0.0007(15) 0.0007(15) 0.0000(13)
C6B 0.046(2) 0.0175(19) 0.0137(19) -0.0005(17) 0.0078(19) -0.0028(15)
C7B 0.0159(18) 0.0103(17) 0.0183(19) -0.0023(15) -0.0008(16) 0.0056(14)
C8B 0.021(2) 0.0143(18) 0.022(2) 0.0026(16) 0.0006(17) 0.0026(14)
C9B 0.036(2) 0.018(2) 0.017(2) -0.0016(17) -0.0063(18) 0.0058(16)
C10B 0.034(2) 0.022(2) 0.014(2) 0.0025(16) 0.0037(17) 0.0137(17)
C11B 0.0209(19) 0.0113(17) 0.029(2) 0.0051(18) 0.0071(18) 0.0053(14)
C12B 0.0182(19) 0.0156(18) 0.021(2) 0.0030(16) -0.0009(16) 0.0045(15)
C13B 0.0172(19) 0.0151(18) 0.0107(18) 0.0014(14) 0.0051(15) -0.0021(14)
C14B 0.0153(18) 0.022(2) 0.0118(19) -0.0014(16) -0.0026(15) -0.0008(16)
C15B 0.0206(19) 0.0140(19) 0.021(2) 0.0025(16) 0.0017(16) 0.0045(15)
C16B 0.031(2) 0.0124(19) 0.019(2) -0.0032(15) 0.0064(17) -0.0041(16)
C17B 0.028(2) 0.018(2) 0.0158(18) -0.0019(16) -0.0025(17) -0.0063(16)
C18B 0.0172(19) 0.0185(19) 0.022(2) 0.0040(17) -0.0021(16) 0.0015(14)

loop_
_atom_type_symbol
_atom_type_description
_atom_type_scat_dispersion_real
_atom_type_scat_dispersion_imag
_atom_type_scat_source
C C 0.0033 0.0016 'International Tables Vol C Tables 4.2.6.8 and 6.1.1.4'
H H 0.0000 0.0000 'International Tables Vol C Tables 4.2.6.8 and 6.1.1.4'
N N 0.0061 0.0033 'International Tables Vol C Tables 4.2.6.8 and 6.1.1.4'
Co Co 0.3494 0.9721 'International Tables Vol C Tables 4.2.6.8 and 6.1.1.4'
Br Br -0.2901 2.4595 'International Tables Vol C Tables 4.2.6.8 and 6.1.1.4'

loop_
_geom_angle_atom_site_label_1
_geom_angle_atom_site_label_2
_geom_angle_atom_site_label_3
_geom_angle
N3A Co N3B 98.61(10)
N3A Co Br2 110.99(7)
N3B Co Br2 114.44(7)
N3A Co Br1 117.11(7)
N3B Co Br1 108.32(7)
Br2 Co Br1 107.409(18)
C2A N1A C5A 107.5(3)
C2A N1A C6A 123.8(3)
C5A N1A C6A 128.6(3)
N3A C2A N1A 111.4(3)
N3A C2A H2A 124.3
N1A C2A H2A 124.3
C2A N3A C4A 105.6(3)
C2A N3A Co 123.5(2)
C4A N3A Co 126.8(2)
C5A C4A N3A 109.7(3)
C5A C4A C7A 129.9(3)
N3A C4A C7A 120.4(3)
C4A C5A N1A 105.7(3)
C4A C5A C13A 129.9(3)
N1A C5A C13A 124.4(3)
N1A C6A H6A1 109.5
N1A C6A H6A2 109.5
H6A1 C6A H6A2 109.5
N1A C6A H6A3 109.5
H6A1 C6A H6A3 109.5
H6A2 C6A H6A3 109.5
C8A C7A C12A 118.5(3)
C8A C7A C4A 119.9(3)
C12A C7A C4A 121.6(3)
C9A C8A C7A 120.1(3)
C9A C8A H8A 119.9
C7A C8A H8A 119.9
C10A C9A C8A 120.6(3)
C10A C9A H9A 119.7
C8A C9A H9A 119.7
C9A C10A C11A 119.6(3)
C9A C10A H10A 120.2
C11A C10A H10A 120.2
C12A C11A C10A 120.3(3)
C12A C11A H11A 119.9
C10A C11A H11A 119.9
C11A C12A C7A 120.8(3)
C11A C12A H12A 119.6
C7A C12A H12A 119.6
C14A C13A C18A 118.2(3)
C14A C13A C5A 119.2(3)
C18A C13A C5A 122.5(3)
C15A C14A C13A 120.8(3)
C15A C14A H14A 119.6
C13A C14A H14A 119.6
C16A C15A C14A 119.5(3)
C16A C15A H15A 120.3
C14A C15A H15A 120.3
C15A C16A C17A 120.8(3)
C15A C16A H16A 119.6
C17A C16A H16A 119.6
C16A C17A C18A 119.6(3)
C16A C17A H17A 120.2
C18A C17A H17A 120.2
C17A C18A C13A 121.0(3)
C17A C18A H18A 119.5
C13A C18A H18A 119.5
C2B N1B C5B 108.4(3)
C2B N1B C6B 124.9(3)
C5B N1B C6B 126.7(2)
N3B C2B N1B 111.2(3)
N3B C2B H2B 124.4
N1B C2B H2B 124.4
C2B N3B C4B 105.4(3)
C2B N3B Co 121.3(2)
C4B N3B Co 131.1(2)
C5B C4B N3B 109.1(3)
C5B C4B C7B 129.3(3)
N3B C4B C7B 121.5(3)
C4B C5B N1B 105.9(3)
C4B C5B C13B 132.6(3)
N1B C5B C13B 121.4(3)
N1B C6B H6B1 109.5
N1B C6B H6B2 109.5
H6B1 C6B H6B2 109.5
N1B C6B H6B3 109.5
H6B1 C6B H6B3 109.5
H6B2 C6B H6B3 109.5
C12B C7B C8B 117.8(3)
C12B C7B C4B 121.3(3)
C8B C7B C4B 120.8(3)
C9B C8B C7B 120.8(3)
C9B C8B H8B 119.6
C7B C8B H8B 119.6
C8B C9B C10B 120.7(3)
C8B C9B H9B 119.6
C10B C9B H9B 119.6
C9B C10B C11B 119.3(3)
C9B C10B H10B 120.4
C11B C10B H10B 120.4
C12B C11B C10B 120.9(3)
C12B C11B H11B 119.6
C10B C11B H11B 119.6
C11B C12B C7B 120.5(3)
C11B C12B H12B 119.8
C7B C12B H12B 119.8
C14B C13B C18B 118.0(3)
C14B C13B C5B 121.6(3)
C18B C13B C5B 120.3(3)
C15B C14B C13B 121.0(3)
C15B C14B H14B 119.5
C13B C14B H14B 119.5
C16B C15B C14B 120.5(3)
C16B C15B H15B 119.8
C14B C15B H15B 119.8
C15B C16B C17B 119.7(3)
C15B C16B H16B 120.1
C17B C16B H16B 120.1
C18B C17B C16B 119.9(3)
C18B C17B H17B 120.0
C16B C17B H17B 120.0
C17B C18B C13B 120.8(3)
C17B C18B H18B 119.6
C13B C18B H18B 119.6

loop_
_geom_bond_atom_site_label_1
_geom_bond_atom_site_label_2
_geom_bond_distance
Co N3A 2.026(2)
Co N3B 2.029(2)
Co Br2 2.3815(5)
Co Br1 2.4060(5)
N1A C2A 1.343(4)
N1A C5A 1.384(4)
N1A C6A 1.458(4)
C2A N3A 1.322(4)
C2A H2A 0.9300
N3A C4A 1.385(4)
C4A C5A 1.360(4)
C4A C7A 1.477(4)
C5A C13A 1.482(4)
C6A H6A1 0.9600
C6A H6A2 0.9600
C6A H6A3 0.9600
C7A C8A 1.389(4)
C7A C12A 1.392(4)
C8A C9A 1.384(4)
C8A H8A 0.9300
C9A C10A 1.371(4)
C9A H9A 0.9300
C10A C11A 1.379(4)
C10A H10A 0.9300
C11A C12A 1.370(4)
C11A H11A 0.9300
C12A H12A 0.9300
C13A C14A 1.387(4)
C13A C18A 1.388(4)
C14A C15A 1.386(4)
C14A H14A 0.9300
C15A C16A 1.368(4)
C15A H15A 0.9300
C16A C17A 1.374(4)
C16A H16A 0.9300
C17A C18A 1.376(4)
C17A H17A 0.9300
C18A H18A 0.9300
N1B C2B 1.333(3)
N1B C5B 1.374(4)
N1B C6B 1.458(4)
C2B N3B 1.322(3)
C2B H2B 0.9300
N3B C4B 1.399(3)
C4B C5B 1.357(4)
C4B C7B 1.466(4)
C5B C13B 1.480(4)
C6B H6B1 0.9600
C6B H6B2 0.9600
C6B H6B3 0.9600
C7B C12B 1.397(4)
C7B C8B 1.403(4)
C8B C9B 1.370(4)
C8B H8B 0.9300
C9B C10B 1.375(4)
C9B H9B 0.9300
C10B C11B 1.378(4)
C10B H10B 0.9300
C11B C12B 1.376(4)
C11B H11B 0.9300
C12B H12B 0.9300
C13B C14B 1.384(4)
C13B C18B 1.392(4)
C14B C15B 1.375(4)
C14B H14B 0.9300
C15B C16B 1.366(4)
C15B H15B 0.9300
C16B C17B 1.382(4)
C16B H16B 0.9300
C17B C18B 1.378(4)
C17B H17B 0.9300
C18B H18B 0.9300
